data_1543055
loop_
_publ_author_name
'Bek\"o, S\'andor L.'
'Alig, Edith'
'Schmidt, Martin U.'
'van de Streek, Jacco'

_publ_section_title
;
 On the correlation between hydrogen bonding and melting points in the
 inositols
;
_journal_issue 1
_journal_name_full IUCrJ
_journal_page_first 61
_journal_page_last 73
_journal_paper_doi 10.1107/s2052252513026511
_journal_volume 1
_journal_year 2013
_chemical_formula_moiety 'C6 H12 O6'
_chemical_formula_sum 'C6 H12 O6'
_chemical_formula_weight 180.16
_chemical_name_common D-(+)-chiro-inositol
_chemical_name_systematic cis-1,2,4-trans-3,5,6-cyclohexanehexol
_space_group_crystal_system monoclinic
_space_group_IT_number 4
_space_group_name_Hall 'P 2yb'
_space_group_name_H-M_alt 'P 21'
_symmetry_Int_Tables_number 4
_symmetry_space_group_name_Hall 'P 2yb'
_symmetry_space_group_name_H-M 'P 1 21 1'
_cell_angle_alpha 90
_cell_angle_beta 106.59633(59)
_cell_angle_gamma 90
_cell_formula_units_Z 2
_cell_length_a 6.86637(11)
_cell_length_b 9.12272(14)
_cell_length_c 6.219140(98)
_cell_measurement_temperature 293(2)
_cell_volume 373.338(10)
_computing_cell_refinement 'TOPAS Academic 4.1 (Coelho, 2007)'
_computing_data_collection 'WINXPOW (Stoe & Cie, 2005)'
_computing_data_reduction 'DASH 3.1 (David <i>et al.</i>, 2006)'
_computing_molecular_graphics 'Mercury (Macrae <i>et al.</i>, 2008)'
_computing_structure_refinement 'TOPAS Academic 4.1 (Coelho, 2007)'
_computing_structure_solution 'DASH 3.1 (David <i>et al.</i>, 2006)'
_diffrn_ambient_temperature 293(2)
_diffrn_detector 'linear position sensitive detector'
_diffrn_measurement_device_type 'STOE Stadi-P'
_diffrn_radiation_monochromator 'primary focussing Ge 111'
_diffrn_radiation_type 'Cu K\a~1~'
_diffrn_radiation_wavelength 1.54056
_diffrn_source 'sealed x-ray tube'
_exptl_absorpt_coefficient_mu 1.270
_exptl_absorpt_correction_type none
_exptl_crystal_density_diffrn 1.603
_exptl_crystal_description powder
_exptl_crystal_F_000 192.0
_exptl_crystal_recrystallization_method ?
_pd_char_colour white
_pd_char_particle_morphology ?
_pd_meas_2theta_range_inc 0.01
_pd_meas_2theta_range_max 79.99
_pd_meas_2theta_range_min 2.0
_pd_meas_number_of_points 7800
_pd_meas_scan_method step
_pd_proc_2theta_range_inc 0.01
_pd_proc_2theta_range_max 79.99
_pd_proc_2theta_range_min 2.0
_pd_proc_info_excluded_regions none
_pd_proc_ls_background_function 'Chebyshev function with 20 terms'
_pd_proc_ls_pref_orient_corr none
_pd_proc_ls_profile_function 'Fundamental Parameters'
_pd_proc_ls_prof_R_factor 0.07930
_pd_proc_ls_prof_wR_expected 0.05712
_pd_proc_ls_prof_wR_factor 0.07866
_pd_proc_wavelength 1.54056
_pd_spec_mounting '0.7mm glass capillary'
_pd_spec_mount_mode transmission
_pd_spec_shape cylinder
_pd_spec_size_axial 10
_pd_spec_size_equat 0.7
_pd_spec_size_thick 0.7
_refine_ls_extinction_method none
_refine_ls_goodness_of_fit_all 1.377
_refine_ls_hydrogen_treatment noref
_refine_ls_matrix_type fullcycle
_refine_ls_number_constraints 0
_refine_ls_number_parameters 69
_refine_ls_number_restraints 66
_refine_ls_shift/su_max 0.001
_refine_ls_weighting_scheme sigma
_cod_data_source_file bi5002sup1.cif
_cod_data_source_block D-1-A
_cod_database_code 1543055
_publcif_datablock.id {9c46a82a-8713-4c4f-9fa3-ae844e931bd0}

loop_
_symmetry_equiv_pos_as_xyz
'-x, y+1/2, -z'
'x, y, z'

loop_
_atom_site_label
_atom_site_type_symbol
_atom_site_symmetry_multiplicity
_atom_site_fract_x
_atom_site_fract_y
_atom_site_fract_z
_atom_site_occupancy
_atom_site_B_iso_or_equiv
_atom_site_U_iso_or_equiv
C1 C 2 0.35945(18) 0.69483(13) 0.59938(19) 1 0.988(39) 0.01252
H1' H 2 0.25564 0.76477 0.47441 1 1.186(47) 0.01502
O1 O 2 0.55526(19) 0.71846(22) 0.57191(22) 1 1.290(32) 0.01634
H1 H 2 0.65427 0.64362 0.65333 1 1.186(47) 0.01502
C2 C 2 0.29135(18) 0.53525(12) 0.54482(18) 1 0.988(39) 0.01252
H2' H 2 0.29498 0.51156 0.37263 1 1.186(47) 0.01502
O2 O 2 0.42924(22) 0.43890(17) 0.69835(19) 1 1.290(32) 0.01634
H2 H 2 0.43520 0.34735 0.61170 1 1.186(47) 0.01502
C3 C 2 0.07687(18) 0.51256(13) 0.56518(19) 1 0.988(39) 0.01252
H3' H 2 0.04007 0.39509 0.54303 1 1.186(47) 0.01502
O3 O 2 -0.06101(19) 0.59722(16) 0.39183(26) 1 1.290(32) 0.01634
H3 H 2 -0.17766 0.53402 0.31695 1 1.186(47) 0.01502
C4 C 2 0.07224(16) 0.55493(13) 0.80135(20) 1 0.988(39) 0.01252
H4' H 2 0.17812 0.48241 0.92159 1 1.186(47) 0.01502
O4 O 2 -0.12653(18) 0.54379(14) 0.82814(28) 1 1.290(32) 0.01634
H4 H 2 -0.14855 0.43906 0.85889 1 1.186(47) 0.01502
C5 C 2 0.13658(18) 0.71364(13) 0.85606(20) 1 0.988(39) 0.01252
H5' H 2 0.02501 0.78430 0.73902 1 1.186(47) 0.01502
O5 O 2 0.13849(18) 0.74665(21) 1.08134(21) 1 1.290(32) 0.01634
H5 H 2 0.03280 0.68882 1.12168 1 1.186(47) 0.01502
C6 C 2 0.34732(19) 0.74488(13) 0.83170(18) 1 0.988(39) 0.01252
H6' H 2 0.46229 0.68749 0.96552 1 1.186(47) 0.01502
O6 O 2 0.38474(27) 0.89994(15) 0.84805(22) 1 1.290(32) 0.01634
H6 H 2 0.45076 0.92288 1.00829 1 1.186(47) 0.01502

loop_
_atom_type_symbol
_atom_type_description
_atom_type_scat_source
C C 'International Tables Vol C Table 6.1.1.4'
H H 'International Tables Vol C Table 6.1.1.4'
O O 'International Tables Vol C Table 6.1.1.4'

loop_
_geom_angle_atom_site_label_1
_geom_angle_atom_site_label_2
_geom_angle_atom_site_label_3
_geom_angle
_geom_angle_site_symmetry_1
_geom_angle_site_symmetry_3
_geom_angle_publ_flag
H1' C1 O1 105.8 . . ?
H1' C1 C2 107.4 . . ?
H1' C1 C6 107.1 . . ?
O1 C1 C2 110.9(1) . . ?
O1 C1 C6 112.0(1) . . ?
C2 C1 C6 113.2(1) . . ?
C1 O1 H1 111.6 . . ?
C1 C2 H2' 108.1 . . ?
C1 C2 O2 109.4(1) . . ?
C1 C2 C3 110.47(9) . . ?
H2' C2 O2 109.5 . . ?
H2' C2 C3 110.2 . . ?
O2 C2 C3 109.3(1) . . ?
C2 O2 H2 105.9 . . ?
C2 C3 H3' 108.3 . . ?
C2 C3 O3 108.0(1) . . ?
C2 C3 C4 109.3(1) . . ?
H3' C3 O3 110.5 . . ?
H3' C3 C4 107.4 . . ?
O3 C3 C4 113.2(1) . . ?
C3 O3 H3 108.1 . . ?
C3 C4 H4' 108.0 . . ?
C3 C4 O4 112.2(1) . . ?
C3 C4 C5 111.8(1) . . ?
H4' C4 O4 110.2 . . ?
H4' C4 C5 109.0 . . ?
O4 C4 C5 105.5(1) . . ?
C4 O4 H4 107.1 . . ?
C4 C5 H5' 107.8 . . ?
C4 C5 O5 109.9(1) . . ?
C4 C5 C6 112.2(1) . . ?
H5' C5 O5 109.5 . . ?
H5' C5 C6 109.0 . . ?
O5 C5 C6 108.4(1) . . ?
C5 O5 H5 109.6 . . ?
C1 C6 C5 110.2(1) . . ?
C1 C6 H6' 110.4 . . ?
C1 C6 O6 107.6(1) . . ?
C5 C6 H6' 109.4 . . ?
C5 C6 O6 109.4(1) . . ?
H6' C6 O6 109.8 . . ?
C6 O6 H6 107.5 . . ?

loop_
_geom_bond_atom_site_label_1
_geom_bond_atom_site_label_2
_geom_bond_distance
_geom_bond_site_symmetry_2
_geom_bond_publ_flag
C1 H1' 1.097 . ?
C1 O1 1.419(2) . ?
C1 C2 1.537(2) . ?
C1 C6 1.540(2) . ?
O1 H1 0.994 . ?
C2 H2' 1.100 . ?
C2 O2 1.437(2) . ?
C2 C3 1.528(2) . ?
O2 H2 1.001 . ?
C3 H3' 1.101 . ?
C3 O3 1.439(2) . ?
C3 C4 1.528(2) . ?
O3 H3 0.989 . ?
C4 H4' 1.102 . ?
C4 O4 1.425(2) . ?
C4 C5 1.524(2) . ?
O4 H4 0.994 . ?
C5 H5' 1.102 . ?
C5 O5 1.429(2) . ?
C5 C6 1.524(2) . ?
O5 H5 0.986 . ?
C6 H6' 1.102 . ?
C6 O6 1.436(2) . ?
O6 H6 0.992 . ?

_cod_database_fobs_code 1543055
